data_4337484
loop_
_publ_author_name
'Bose, Moumita'
'Moula, Golam'
'Sarkar, Sabyasachi'

_publ_section_title
;
 A cyanide-bridged molybdenum bis(maleonitriledithiolate) square.
;
_journal_issue 1
_journal_name_full 'Inorganic chemistry'
_journal_page_first 6
_journal_page_last 8
_journal_paper_doi 10.1021/ic402160h
_journal_volume 53
_journal_year 2014
_chemical_formula_moiety 'C36 Mo4 N20 S16, 4(C8 H20 N), 2(C H2 Cl2)'
_chemical_formula_sum 'C70 H84 Cl4 Mo4 N24 S16'
_chemical_formula_weight 2300.29
_chemical_name_systematic
;
 ?
;
_space_group_IT_number 12
_symmetry_cell_setting monoclinic
_symmetry_space_group_name_Hall '-C 2y'
_symmetry_space_group_name_H-M 'C 1 2/m 1'
_atom_sites_solution_hydrogens geom
_atom_sites_solution_primary direct
_atom_sites_solution_secondary difmap
_audit_creation_method SHELXL-97
_cell_angle_alpha 90.00
_cell_angle_beta 126.292(5)
_cell_angle_gamma 90.00
_cell_formula_units_Z 2
_cell_length_a 22.083(6)
_cell_length_b 17.756(5)
_cell_length_c 15.261(5)
_cell_measurement_temperature 100(2)
_cell_volume 4823(2)
_computing_cell_refinement 'Bruker SMART'
_computing_data_collection 'Bruker SMART'
_computing_data_reduction 'Bruker SMART'
_computing_molecular_graphics ORTEP-3
_computing_publication_material 'Bruker SHELXTL'
_computing_structure_refinement 'SHELXL-97 (Sheldrick, 1997)'
_computing_structure_solution 'Bruker SHELXTL'
_diffrn_ambient_temperature 100(2)
_diffrn_measured_fraction_theta_full 0.981
_diffrn_measured_fraction_theta_max 0.981
_diffrn_measurement_device_type 'CCD area detector'
_diffrn_measurement_method 'Omega scans'
_diffrn_radiation_monochromator graphite
_diffrn_radiation_source 'fine-focus sealed tube'
_diffrn_radiation_type MoK\a
_diffrn_radiation_wavelength 0.71069
_diffrn_reflns_av_R_equivalents 0.0712
_diffrn_reflns_av_sigmaI/netI 0.0845
_diffrn_reflns_limit_h_max 29
_diffrn_reflns_limit_h_min -29
_diffrn_reflns_limit_k_max 23
_diffrn_reflns_limit_k_min -12
_diffrn_reflns_limit_l_max 20
_diffrn_reflns_limit_l_min -20
_diffrn_reflns_number 15881
_diffrn_reflns_theta_full 28.37
_diffrn_reflns_theta_max 28.37
_diffrn_reflns_theta_min 2.29
_exptl_absorpt_coefficient_mu 1.018
_exptl_absorpt_correction_T_max 0.941
_exptl_absorpt_correction_T_min 0.922
_exptl_absorpt_correction_type empirical
_exptl_absorpt_process_details 'SADABS (Sheldrick, 2002)'
_exptl_crystal_colour red
_exptl_crystal_density_diffrn 1.530
_exptl_crystal_density_method 'not measured'
_exptl_crystal_description plate
_exptl_crystal_F_000 2226
_exptl_crystal_size_max 0.08
_exptl_crystal_size_mid 0.07
_exptl_crystal_size_min 0.06
_refine_diff_density_max 2.109
_refine_diff_density_min -1.074
_refine_diff_density_rms 0.193
_refine_ls_extinction_method none
_refine_ls_goodness_of_fit_ref 1.073
_refine_ls_hydrogen_treatment constr
_refine_ls_matrix_type full
_refine_ls_number_parameters 306
_refine_ls_number_reflns 6121
_refine_ls_number_restraints 0
_refine_ls_restrained_S_all 1.073
_refine_ls_R_factor_all 0.1144
_refine_ls_R_factor_gt 0.0697
_refine_ls_shift/su_max 0.000
_refine_ls_shift/su_mean 0.000
_refine_ls_structure_factor_coef Fsqd
_refine_ls_weighting_details 'calc w=1/[\s^2^(Fo^2^)+(0.1099P)^2^+28.9548P] where P=(Fo^2^+2Fc^2^)/3'
_refine_ls_weighting_scheme calc
_refine_ls_wR_factor_gt 0.1727
_refine_ls_wR_factor_ref 0.2271
_reflns_number_gt 4048
_reflns_number_total 6121
_reflns_threshold_expression >2sigma(I)
_cod_data_source_file ic402160h_si_002.cif
_cod_data_source_block 3febb
_cod_depositor_comments
;
The following automatic conversions were performed:

'_symmetry_cell_setting' value 'Monoclinic' changed to 'monoclinic'
according to
/usr/data/users/saulius/automatic-downloads/current/ACS/lib/dictionaries/cif_core.dic
dictionary named 'cif_core.dic' version 2.4.2 from 2011-04-26.

Automatic conversion script
Id: cif_fix_values 2281 2013-09-26 08:29:07Z andrius 
;
_cod_original_sg_symbol_H-M C2/m
_cod_database_code 4337484

loop_
_symmetry_equiv_pos_as_xyz
'x, y, z'
'-x, y, -z'
'x+1/2, y+1/2, z'
'-x+1/2, y+1/2, -z'
'-x, -y, -z'
'x, -y, z'
'-x+1/2, -y+1/2, -z'
'x+1/2, -y+1/2, z'

loop_
_atom_site_label
_atom_site_type_symbol
_atom_site_fract_x
_atom_site_fract_y
_atom_site_fract_z
_atom_site_U_iso_or_equiv
_atom_site_adp_type
_atom_site_occupancy
_atom_site_symmetry_multiplicity
_atom_site_calc_flag
_atom_site_refinement_flags
Mo1 Mo 0.14765(3) 0.34895(3) 0.08890(4) 0.02920(19) Uani 1 1 d .
Cl1 Cl 0.41809(11) 0.14125(13) 0.41968(16) 0.0524(5) Uani 1 1 d .
S1 S 0.10276(9) 0.26141(10) -0.05214(13) 0.0340(4) Uani 1 1 d .
S2 S 0.21874(9) 0.39050(10) 0.02947(13) 0.0344(4) Uani 1 1 d .
S3 S 0.25656(10) 0.37321(13) 0.26219(14) 0.0446(5) Uani 1 1 d .
S4 S 0.13749(11) 0.24697(11) 0.17720(14) 0.0417(5) Uani 1 1 d .
N1 N 0.0973(4) 0.1976(4) -0.2851(5) 0.0510(17) Uani 1 1 d .
N2 N 0.2554(4) 0.3811(4) -0.1747(6) 0.0519(17) Uani 1 1 d .
N3 N 0.2393(6) 0.1339(7) 0.4329(8) 0.097(4) Uani 1 1 d .
N4 N 0.3940(5) 0.3013(8) 0.5425(6) 0.106(4) Uani 1 1 d .
N6 N 0.0000 0.0000 0.5000 0.042(3) Uani 1 4 d S
N7 N 0.4448(5) 0.0000 0.6907(6) 0.0376(19) Uani 1 2 d S
N8 N 0.5000 0.5000 0.0000 0.061(4) Uani 1 4 d S
N9A N 0.1361(3) 0.4676(3) 0.0946(4) 0.0269(16) Uani 0.482(8) 1 d P
N9B N 0.0308(3) 0.3562(3) 0.0180(4) 0.0296(15) Uani 0.518(8) 1 d P
C1 C 0.1443(4) 0.2797(4) -0.1163(5) 0.0344(15) Uani 1 1 d .
C2 C 0.1195(4) 0.2344(4) -0.2095(6) 0.0411(17) Uani 1 1 d .
C3 C 0.1955(4) 0.3365(4) -0.0816(5) 0.0343(15) Uani 1 1 d .
C4 C 0.2293(4) 0.3584(4) -0.1341(6) 0.0363(16) Uani 1 1 d .
C5 C 0.2709(5) 0.3000(6) 0.3472(6) 0.054(2) Uani 1 1 d .
C6 C 0.3390(5) 0.3001(7) 0.4557(7) 0.072(3) Uani 1 1 d .
C7 C 0.2183(5) 0.2448(6) 0.3098(6) 0.052(2) Uani 1 1 d .
C8 C 0.2296(6) 0.1836(7) 0.3774(7) 0.069(3) Uani 1 1 d .
C9 C -0.0507(8) -0.0605(9) 0.5086(11) 0.037(3) Uani 0.50 1 d P
H9A H -0.0206 -0.0925 0.5721 0.044 Uiso 0.50 1 calc PR
H9B H -0.0801 -0.0915 0.4439 0.044 Uiso 0.50 1 calc PR
C10 C -0.1063(8) 0.0000 0.5203(12) 0.112(8) Uani 1 2 d S
H10A H -0.1409 -0.0285 0.5259 0.168 Uiso 0.50 1 calc PR
H10B H -0.1339 0.0319 0.4573 0.168 Uiso 0.50 1 calc PR
H10C H -0.0753 0.0305 0.5842 0.168 Uiso 0.50 1 calc PR
C11 C 0.0460(8) 0.0412(8) 0.5989(10) 0.038(3) Uani 0.50 1 d P
H11A H 0.0136 0.0760 0.6023 0.046 Uiso 0.50 1 calc PR
H11B H 0.0803 0.0713 0.5935 0.046 Uiso 0.50 1 calc PR
C12 C 0.0926(6) 0.0000 0.7069(8) 0.042(2) Uani 1 2 d S
H12A H 0.1204 0.0359 0.7648 0.063 Uiso 0.50 1 calc PR
H12B H 0.1269 -0.0336 0.7075 0.063 Uiso 0.50 1 calc PR
H12C H 0.0600 -0.0283 0.7168 0.063 Uiso 0.50 1 calc PR
C13 C 0.3660(6) 0.0000 0.5865(8) 0.041(2) Uani 1 2 d S
H13A H 0.3598 -0.0441 0.5444 0.049 Uiso 0.50 1 calc PR
H13B H 0.3598 0.0441 0.5444 0.049 Uiso 0.50 1 calc PR
C14 C 0.3033(6) 0.0000 0.6028(9) 0.048(3) Uani 1 2 d S
H14A H 0.2551 0.0000 0.5333 0.072 Uiso 1 2 calc SR
H14B H 0.3079 0.0441 0.6427 0.072 Uiso 0.50 1 calc PR
H14C H 0.3079 -0.0441 0.6427 0.072 Uiso 0.50 1 calc PR
C15 C 0.4970(5) 0.0000 0.6577(8) 0.037(2) Uani 1 2 d S
H15A H 0.4867 0.0441 0.6134 0.044 Uiso 0.50 1 calc PR
H15B H 0.4867 -0.0441 0.6134 0.044 Uiso 0.50 1 calc PR
C16 C 0.5803(6) 0.0000 0.7542(9) 0.049(3) Uani 1 2 d S
H16A H 0.6105 0.0000 0.7278 0.074 Uiso 1 2 calc SR
H16B H 0.5914 -0.0441 0.7976 0.074 Uiso 0.50 1 calc PR
H16C H 0.5914 0.0441 0.7976 0.074 Uiso 0.50 1 calc PR
C17 C 0.4575(5) -0.0690(5) 0.7586(6) 0.0477(19) Uani 1 1 d .
H17A H 0.5087 -0.0678 0.8242 0.057 Uiso 1 1 calc R
H17B H 0.4243 -0.0661 0.7804 0.057 Uiso 1 1 calc R
C18 C 0.4449(5) -0.1422(5) 0.7026(8) 0.056(2) Uani 1 1 d .
H18A H 0.4541 -0.1828 0.7507 0.084 Uiso 1 1 calc R
H18B H 0.4784 -0.1464 0.6824 0.084 Uiso 1 1 calc R
H18C H 0.3939 -0.1447 0.6386 0.084 Uiso 1 1 calc R
C19 C 0.4556(12) 0.4405(12) 0.0215(15) 0.065(5) Uani 0.50 1 d P
H19A H 0.4251 0.4087 -0.0421 0.078 Uiso 0.50 1 calc PR
H19B H 0.4916 0.4085 0.0822 0.078 Uiso 0.50 1 calc PR
C20 C 0.4058(11) 0.4775(10) 0.0459(16) 0.066(5) Uani 0.50 1 d P
H20A H 0.3809 0.4395 0.0586 0.099 Uiso 0.50 1 calc PR
H20B H 0.3690 0.5081 -0.0148 0.099 Uiso 0.50 1 calc PR
H20C H 0.4357 0.5085 0.1094 0.099 Uiso 0.50 1 calc PR
C21 C 0.5524(14) 0.5398(13) 0.095(2) 0.089(8) Uani 0.50 1 d P
H21A H 0.5239 0.5721 0.1099 0.107 Uiso 0.50 1 calc PR
H21B H 0.5792 0.5728 0.0783 0.107 Uiso 0.50 1 calc PR
C22 C 0.6122(11) 0.5000 0.2030(15) 0.115(8) Uani 1 2 d S
H22A H 0.6424 0.5370 0.2582 0.173 Uiso 0.50 1 calc PR
H22B H 0.6436 0.4695 0.1931 0.173 Uiso 0.50 1 calc PR
H22C H 0.5878 0.4687 0.2248 0.173 Uiso 0.50 1 calc PR
C23 C 0.5000 0.1979(7) 0.5000 0.054(3) Uani 1 2 d S
H23A H 0.4953 0.2300 0.5471 0.065 Uiso 0.50 1 calc PR
H23B H 0.5047 0.2300 0.4529 0.065 Uiso 0.50 1 calc PR
C24B C 0.0308(3) 0.3562(3) 0.0180(4) 0.0296(15) Uani 0.518(8) 1 d P
C24A C 0.1361(3) 0.4676(3) 0.0946(4) 0.0269(16) Uani 0.482(8) 1 d P

loop_
_atom_site_aniso_label
_atom_site_aniso_U_11
_atom_site_aniso_U_22
_atom_site_aniso_U_33
_atom_site_aniso_U_23
_atom_site_aniso_U_13
_atom_site_aniso_U_12
Mo1 0.0313(3) 0.0318(3) 0.0249(3) 0.0007(2) 0.0169(2) 0.0037(2)
Cl1 0.0473(11) 0.0608(13) 0.0413(10) 0.0012(9) 0.0220(9) -0.0011(9)
S1 0.0382(9) 0.0338(9) 0.0308(8) -0.0016(7) 0.0209(7) 0.0008(7)
S2 0.0352(9) 0.0397(10) 0.0300(8) -0.0045(7) 0.0202(7) -0.0017(7)
S3 0.0378(9) 0.0632(13) 0.0267(8) -0.0039(8) 0.0157(8) 0.0098(9)
S4 0.0509(11) 0.0428(11) 0.0364(9) 0.0150(8) 0.0285(9) 0.0163(9)
N1 0.059(4) 0.051(4) 0.042(3) -0.009(3) 0.029(3) 0.001(3)
N2 0.064(4) 0.056(4) 0.061(4) 0.004(4) 0.051(4) 0.008(4)
N3 0.099(7) 0.131(9) 0.086(6) 0.066(7) 0.068(6) 0.068(7)
N4 0.072(6) 0.195(12) 0.026(3) 0.013(5) 0.016(4) 0.064(7)
N6 0.026(6) 0.070(9) 0.028(6) 0.000 0.014(5) 0.000
N7 0.041(5) 0.038(5) 0.033(4) 0.000 0.022(4) 0.000
N8 0.085(11) 0.060(10) 0.055(9) 0.000 0.051(9) 0.000
N9A 0.026(3) 0.031(3) 0.020(3) -0.001(2) 0.012(2) 0.000(2)
N9B 0.036(3) 0.025(3) 0.024(3) 0.003(2) 0.016(3) 0.001(2)
C1 0.040(4) 0.029(3) 0.029(3) 0.001(3) 0.017(3) 0.008(3)
C2 0.040(4) 0.042(4) 0.040(4) 0.000(3) 0.023(3) 0.010(3)
C3 0.044(4) 0.036(4) 0.031(3) 0.007(3) 0.027(3) 0.009(3)
C4 0.040(4) 0.033(4) 0.033(3) -0.001(3) 0.020(3) 0.010(3)
C5 0.053(5) 0.084(7) 0.037(4) 0.007(4) 0.034(4) 0.029(5)
C6 0.061(5) 0.121(9) 0.039(4) 0.010(5) 0.032(4) 0.041(6)
C7 0.056(5) 0.077(6) 0.030(4) 0.017(4) 0.030(4) 0.031(5)
C8 0.080(6) 0.099(8) 0.055(5) 0.039(5) 0.054(5) 0.049(6)
C9 0.036(7) 0.049(9) 0.026(6) 0.001(6) 0.018(6) 0.002(6)
C10 0.052(8) 0.25(3) 0.049(8) 0.000 0.040(7) 0.000
C11 0.036(7) 0.040(8) 0.024(6) -0.004(6) 0.010(6) -0.003(6)
C12 0.045(6) 0.043(6) 0.034(5) 0.000 0.022(5) 0.000
C13 0.045(6) 0.046(6) 0.037(5) 0.000 0.028(5) 0.000
C14 0.042(6) 0.058(7) 0.043(6) 0.000 0.024(5) 0.000
C15 0.039(5) 0.037(5) 0.029(4) 0.000 0.017(4) 0.000
C16 0.039(6) 0.053(7) 0.048(6) 0.000 0.021(5) 0.000
C17 0.051(4) 0.055(5) 0.028(3) 0.012(3) 0.018(3) 0.009(4)
C18 0.054(5) 0.047(5) 0.060(5) 0.019(4) 0.031(4) 0.003(4)
C19 0.084(13) 0.076(13) 0.052(10) -0.018(10) 0.049(10) -0.022(11)
C20 0.094(13) 0.050(13) 0.084(12) -0.010(9) 0.070(11) -0.014(9)
C21 0.123(19) 0.070(14) 0.116(19) -0.032(14) 0.094(18) -0.048(14)
C22 0.095(13) 0.18(2) 0.068(11) 0.000 0.046(11) 0.000
C23 0.039(6) 0.053(7) 0.039(6) 0.000 0.006(5) 0.000
C24B 0.036(3) 0.025(3) 0.024(3) 0.003(2) 0.016(3) 0.001(2)
C24A 0.026(3) 0.031(3) 0.020(3) -0.001(2) 0.012(2) 0.000(2)

loop_
_atom_type_symbol
_atom_type_description
_atom_type_scat_dispersion_real
_atom_type_scat_dispersion_imag
_atom_type_scat_source
Mo Mo -1.6832 0.6857 'International Tables Vol C Tables 4.2.6.8 and 6.1.1.4'
Cl Cl 0.1484 0.1585 'International Tables Vol C Tables 4.2.6.8 and 6.1.1.4'
S S 0.1246 0.1234 'International Tables Vol C Tables 4.2.6.8 and 6.1.1.4'
N N 0.0061 0.0033 'International Tables Vol C Tables 4.2.6.8 and 6.1.1.4'
C C 0.0033 0.0016 'International Tables Vol C Tables 4.2.6.8 and 6.1.1.4'
H H 0.0000 0.0000 'International Tables Vol C Tables 4.2.6.8 and 6.1.1.4'

loop_
_geom_angle_atom_site_label_1
_geom_angle_atom_site_label_2
_geom_angle_atom_site_label_3
_geom_angle
_geom_angle_site_symmetry_1
_geom_angle_site_symmetry_3
N9A Mo1 N9B 79.8(2) . .
N9A Mo1 S3 80.73(15) . .
N9B Mo1 S3 133.70(16) . .
N9A Mo1 S4 133.27(16) . .
N9B Mo1 S4 80.78(15) . .
S3 Mo1 S4 82.89(8) . .
N9A Mo1 S1 134.18(15) . .
N9B Mo1 S1 81.23(15) . .
S3 Mo1 S1 139.03(7) . .
S4 Mo1 S1 83.31(7) . .
N9A Mo1 S2 80.14(16) . .
N9B Mo1 S2 132.08(15) . .
S3 Mo1 S2 84.46(7) . .
S4 Mo1 S2 141.01(7) . .
S1 Mo1 S2 82.52(6) . .
C1 S1 Mo1 108.6(2) . .
C3 S2 Mo1 108.9(3) . .
C5 S3 Mo1 108.7(3) . .
C7 S4 Mo1 107.8(3) . .
C11 N6 C11 180.000(3) 5_556 .
C11 N6 C11 118.3(12) 5_556 6
C11 N6 C11 61.7(12) . 6
C11 N6 C11 61.7(11) 5_556 2_556
C11 N6 C11 118.3(12) . 2_556
C11 N6 C11 180.0(9) 6 2_556
C11 N6 C9 69.5(8) 5_556 .
C11 N6 C9 110.5(8) . .
C11 N6 C9 70.5(8) 6 .
C11 N6 C9 109.5(8) 2_556 .
C11 N6 C9 110.5(8) 5_556 5_556
C11 N6 C9 69.5(8) . 5_556
C11 N6 C9 109.5(8) 6 5_556
C11 N6 C9 70.5(8) 2_556 5_556
C9 N6 C9 180.0(12) . 5_556
C11 N6 C9 109.5(8) 5_556 6
C11 N6 C9 70.5(8) . 6
C11 N6 C9 110.5(8) 6 6
C11 N6 C9 69.5(8) 2_556 6
C9 N6 C9 83.6(10) . 6
C9 N6 C9 96.4(10) 5_556 6
C11 N6 C9 70.5(8) 5_556 2_556
C11 N6 C9 109.5(8) . 2_556
C11 N6 C9 69.5(8) 6 2_556
C11 N6 C9 110.5(8) 2_556 2_556
C9 N6 C9 96.4(10) . 2_556
C9 N6 C9 83.6(10) 5_556 2_556
C9 N6 C9 180.000(3) 6 2_556
C15 N7 C13 106.4(7) . .
C15 N7 C17 111.0(5) . 6
C13 N7 C17 110.5(5) . 6
C15 N7 C17 111.0(5) . .
C13 N7 C17 110.5(5) . .
C17 N7 C17 107.4(8) 6 .
C21 N8 C21 180(2) 5_665 .
C21 N8 C21 119(2) 5_665 6_565
C21 N8 C21 61(2) . 6_565
C21 N8 C21 61(2) 5_665 2_655
C21 N8 C21 119(2) . 2_655
C21 N8 C21 180.0(16) 6_565 2_655
C21 N8 C19 69.5(10) 5_665 .
C21 N8 C19 110.5(10) . .
C21 N8 C19 71.6(12) 6_565 .
C21 N8 C19 108.4(12) 2_655 .
C21 N8 C19 110.5(10) 5_665 5_665
C21 N8 C19 69.5(10) . 5_665
C21 N8 C19 108.4(12) 6_565 5_665
C21 N8 C19 71.6(12) 2_655 5_665
C19 N8 C19 180.0(19) . 5_665
C21 N8 C19 108.4(12) 5_665 6_565
C21 N8 C19 71.6(12) . 6_565
C21 N8 C19 110.5(10) 6_565 6_565
C21 N8 C19 69.5(10) 2_655 6_565
C19 N8 C19 82.5(15) . 6_565
C19 N8 C19 97.5(15) 5_665 6_565
C21 N8 C19 71.6(12) 5_665 2_655
C21 N8 C19 108.4(12) . 2_655
C21 N8 C19 69.5(10) 6_565 2_655
C21 N8 C19 110.5(10) 2_655 2_655
C19 N8 C19 97.5(15) . 2_655
C19 N8 C19 82.5(15) 5_665 2_655
C19 N8 C19 180.000(3) 6_565 2_655
C24A N9A N9A 0.0(6) 6_565 6_565
C24A N9A Mo1 171.50(15) 6_565 .
N9A N9A Mo1 171.50(15) 6_565 .
C24B N9B N9B 0.0(8) 2 2
C24B N9B Mo1 176.4(3) 2 .
N9B N9B Mo1 176.4(3) 2 .
C3 C1 C2 122.8(7) . .
C3 C1 S1 121.0(5) . .
C2 C1 S1 116.2(6) . .
N1 C2 C1 177.7(8) . .
C1 C3 C4 124.6(6) . .
C1 C3 S2 118.9(5) . .
C4 C3 S2 116.3(5) . .
N2 C4 C3 175.1(8) . .
C7 C5 C6 122.4(9) . .
C7 C5 S3 119.7(6) . .
C6 C5 S3 117.9(9) . .
N4 C6 C5 178.9(16) . .
C5 C7 C8 120.6(8) . .
C5 C7 S4 120.4(6) . .
C8 C7 S4 118.9(8) . .
N3 C8 C7 179.5(17) . .
N6 C9 C10 99.5(8) . .
N6 C9 H9A 111.9 . .
C10 C9 H9A 111.9 . .
N6 C9 H9B 111.9 . .
C10 C9 H9B 111.9 . .
H9A C9 H9B 109.6 . .
C9 C10 H10A 109.5 . .
C9 C10 H10B 109.5 . .
H10A C10 H10B 109.5 . .
C9 C10 H10C 109.5 . .
H10A C10 H10C 109.5 . .
H10B C10 H10C 109.5 . .
N6 C11 C12 120.3(10) . .
N6 C11 H11A 107.3 . .
C12 C11 H11A 107.3 . .
N6 C11 H11B 107.3 . .
C12 C11 H11B 107.3 . .
H11A C11 H11B 106.9 . .
C11 C12 H12A 109.5 . .
C11 C12 H12B 109.5 . .
H12A C12 H12B 109.5 . .
C11 C12 H12C 109.5 . .
H12A C12 H12C 109.5 . .
H12B C12 H12C 109.5 . .
N7 C13 C14 114.5(8) . .
N7 C13 H13A 108.6 . .
C14 C13 H13A 108.6 . .
N7 C13 H13B 108.6 . .
C14 C13 H13B 108.6 . .
H13A C13 H13B 107.6 . .
C13 C14 H14A 109.5 . .
C13 C14 H14B 109.5 . .
H14A C14 H14B 109.5 . .
C13 C14 H14C 109.5 . .
H14A C14 H14C 109.5 . .
H14B C14 H14C 109.5 . .
N7 C15 C16 113.6(8) . .
N7 C15 H15A 108.8 . .
C16 C15 H15A 108.8 . .
N7 C15 H15B 108.8 . .
C16 C15 H15B 108.8 . .
H15A C15 H15B 107.7 . .
C15 C16 H16A 109.5 . .
C15 C16 H16B 109.5 . .
H16A C16 H16B 109.5 . .
C15 C16 H16C 109.5 . .
H16A C16 H16C 109.5 . .
H16B C16 H16C 109.5 . .
C18 C17 N7 114.6(6) . .
C18 C17 H17A 108.6 . .
N7 C17 H17A 108.6 . .
C18 C17 H17B 108.6 . .
N7 C17 H17B 108.6 . .
H17A C17 H17B 107.6 . .
C17 C18 H18A 109.5 . .
C17 C18 H18B 109.5 . .
H18A C18 H18B 109.5 . .
C17 C18 H18C 109.5 . .
H18A C18 H18C 109.5 . .
H18B C18 H18C 109.5 . .
C20 C19 N8 112.9(15) . .
C20 C19 H19A 109.0 . .
N8 C19 H19A 109.0 . .
C20 C19 H19B 109.0 . .
N8 C19 H19B 109.0 . .
H19A C19 H19B 107.8 . .
C19 C20 H20A 109.5 . .
C19 C20 H20B 109.5 . .
H20A C20 H20B 109.5 . .
C19 C20 H20C 109.5 . .
H20A C20 H20C 109.5 . .
H20B C20 H20C 109.5 . .
N8 C21 C22 122.4(17) . .
N8 C21 H21A 106.7 . .
C22 C21 H21A 106.7 . .
N8 C21 H21B 106.7 . .
C22 C21 H21B 106.7 . .
H21A C21 H21B 106.6 . .
C21 C22 H22A 109.5 . .
C21 C22 H22B 109.5 . .
H22A C22 H22B 109.5 . .
C21 C22 H22C 109.5 . .
H22A C22 H22C 109.5 . .
H22B C22 H22C 109.5 . .
Cl1 C23 Cl1 111.1(7) . 2_656
Cl1 C23 H23A 109.4 . .
Cl1 C23 H23A 109.4 2_656 .
Cl1 C23 H23B 109.4 . .
Cl1 C23 H23B 109.4 2_656 .
H23A C23 H23B 108.0 . .

loop_
_geom_bond_atom_site_label_1
_geom_bond_atom_site_label_2
_geom_bond_distance
_geom_bond_site_symmetry_2
Mo1 N9A 2.129(6) .
Mo1 N9B 2.132(6) .
Mo1 S3 2.3311(19) .
Mo1 S4 2.346(2) .
Mo1 S1 2.3465(18) .
Mo1 S2 2.3488(19) .
Cl1 C23 1.778(8) .
S1 C1 1.722(7) .
S2 C3 1.740(7) .
S3 C5 1.727(10) .
S4 C7 1.734(8) .
N1 C2 1.152(9) .
N2 C4 1.141(9) .
N3 C8 1.152(13) .
N4 C6 1.152(11) .
N6 C11 1.425(13) 5_556
N6 C11 1.425(13) .
N6 C11 1.425(13) 6
N6 C11 1.425(13) 2_556
N6 C9 1.613(14) .
N6 C9 1.613(14) 5_556
N6 C9 1.613(14) 6
N6 C9 1.613(14) 2_556
N7 C15 1.506(13) .
N7 C13 1.511(13) .
N7 C17 1.520(9) 6
N7 C17 1.520(9) .
N8 C21 1.40(2) 5_665
N8 C21 1.40(2) .
N8 C21 1.40(2) 6_565
N8 C21 1.40(2) 2_655
N8 C19 1.602(19) .
N8 C19 1.602(19) 5_665
N8 C19 1.602(19) 6_565
N8 C19 1.602(19) 2_655
N9A C24A 1.152(12) 6_565
N9A N9A 1.152(12) 6_565
N9B C24B 1.124(11) 2
N9B N9B 1.124(11) 2
C1 C3 1.367(10) .
C1 C2 1.431(10) .
C3 C4 1.435(10) .
C5 C7 1.362(13) .
C5 C6 1.433(12) .
C7 C8 1.415(13) .
C9 C10 1.719(17) .
C9 H9A 0.9700 .
C9 H9B 0.9700 .
C10 H10A 0.9600 .
C10 H10B 0.9600 .
C10 H10C 0.9600 .
C11 C12 1.517(15) .
C11 H11A 0.9700 .
C11 H11B 0.9700 .
C12 H12A 0.9600 .
C12 H12B 0.9600 .
C12 H12C 0.9600 .
C13 C14 1.545(14) .
C13 H13A 0.9700 .
C13 H13B 0.9700 .
C14 H14A 0.9600 .
C14 H14B 0.9600 .
C14 H14C 0.9600 .
C15 C16 1.531(14) .
C15 H15A 0.9700 .
C15 H15B 0.9700 .
C16 H16A 0.9600 .
C16 H16B 0.9600 .
C16 H16C 0.9600 .
C17 C18 1.489(12) .
C17 H17A 0.9700 .
C17 H17B 0.9700 .
C18 H18A 0.9600 .
C18 H18B 0.9600 .
C18 H18C 0.9600 .
C19 C20 1.50(2) .
C19 H19A 0.9700 .
C19 H19B 0.9700 .
C20 H20A 0.9600 .
C20 H20B 0.9600 .
C20 H20C 0.9600 .
C21 C22 1.54(3) .
C21 H21A 0.9700 .
C21 H21B 0.9700 .
C22 H22A 0.9600 .
C22 H22B 0.9600 .
C22 H22C 0.9600 .
C23 Cl1 1.778(8) 2_656
C23 H23A 0.9700 .
C23 H23B 0.9700 .
